data_4028090
loop_
_publ_author_name
'Junichi Ogikubo'
'Eileen Meehan'
'James T. Engle'
'Christopher J. Ziegler'
'Christian Br\"uckner'

_publ_section_title
;
 Oxazolochlorins. 9.meso-Tetraphenyl-2-oxabacteriochlorins and
 meso-Tetraphenyl-2,12/13-dioxabacteriochlorins(1)
;
_journal_name_full 'Journal of Organic Chemistry'
_journal_page_first 2840
_journal_page_last 2852
_journal_paper_doi 10.1021/jo400031r
_journal_volume 78
_journal_year 2013
_chemical_formula_sum 'C47 H40 N4 O4'
_chemical_formula_weight 724.83
_chemical_name_systematic
; 
 ? 
;
_space_group_IT_number 19
_symmetry_cell_setting orthorhombic
_symmetry_space_group_name_Hall 'P 2ac 2ab'
_symmetry_space_group_name_H-M 'P 21 21 21'
_atom_sites_solution_hydrogens geom
_atom_sites_solution_primary direct
_atom_sites_solution_secondary difmap
_audit_creation_method SHELXL-97
_cell_angle_alpha 90.00
_cell_angle_beta 90.00
_cell_angle_gamma 90.00
_cell_formula_units_Z 4
_cell_length_a 9.4468(2)
_cell_length_b 13.2846(3)
_cell_length_c 30.4999(7)
_cell_measurement_reflns_used 9852
_cell_measurement_temperature 100(2)
_cell_measurement_theta_max 61.95
_cell_measurement_theta_min 2.90
_cell_volume 3827.64(15)
_computing_cell_refinement 'Bruker SAINT'
_computing_data_collection 'Bruker APEX2'
_computing_data_reduction 'Bruker SAINT'
_computing_molecular_graphics 'Bruker SHELXTL'
_computing_publication_material 'Bruker SHELXTL'
_computing_structure_refinement 'SHELXL-97 (Sheldrick, 2008)'
_computing_structure_solution 'SHELXS-97 (Sheldrick, 2008)'
_diffrn_ambient_temperature 100(2)
_diffrn_measured_fraction_theta_full 1.000
_diffrn_measured_fraction_theta_max 1.000
_diffrn_measurement_device_type 'Bruker APEX-II CCD'
_diffrn_measurement_method '\f and \w scans'
_diffrn_radiation_monochromator graphite
_diffrn_radiation_source 'fine-focus sealed tube'
_diffrn_radiation_type CuK\a
_diffrn_radiation_wavelength 1.54178
_diffrn_reflns_av_R_equivalents 0.0720
_diffrn_reflns_av_sigmaI/netI 0.0431
_diffrn_reflns_limit_h_max 10
_diffrn_reflns_limit_h_min -9
_diffrn_reflns_limit_k_max 15
_diffrn_reflns_limit_k_min -15
_diffrn_reflns_limit_l_max 35
_diffrn_reflns_limit_l_min -35
_diffrn_reflns_number 42976
_diffrn_reflns_theta_full 63.00
_diffrn_reflns_theta_max 63.00
_diffrn_reflns_theta_min 2.90
_exptl_absorpt_coefficient_mu 0.644
_exptl_absorpt_correction_T_max 0.9438
_exptl_absorpt_correction_T_min 0.8772
_exptl_absorpt_correction_type multi-scan
_exptl_absorpt_process_details 'SADABS; Sheldrick, 2004 [Sheldrick, G. M. (2004)]'
_exptl_crystal_colour orange
_exptl_crystal_density_diffrn 1.258
_exptl_crystal_description plate
_exptl_crystal_F_000 1528
_exptl_crystal_size_max 0.21
_exptl_crystal_size_mid 0.10
_exptl_crystal_size_min 0.09
_refine_diff_density_max 1.354
_refine_diff_density_min -0.389
_refine_diff_density_rms 0.073
_refine_ls_abs_structure_details 'Flack H D (1983), Acta Cryst. A39, 876-881'
_refine_ls_abs_structure_Flack 0.9(6)
_refine_ls_extinction_method none
_refine_ls_goodness_of_fit_ref 0.945
_refine_ls_hydrogen_treatment constr
_refine_ls_matrix_type full
_refine_ls_number_parameters 519
_refine_ls_number_reflns 6168
_refine_ls_number_restraints 24
_refine_ls_restrained_S_all 0.958
_refine_ls_R_factor_all 0.0876
_refine_ls_R_factor_gt 0.0808
_refine_ls_shift/su_max 0.000
_refine_ls_shift/su_mean 0.000
_refine_ls_structure_factor_coef Fsqd
_refine_ls_weighting_details 'calc w=1/[\s^2^(Fo^2^)+(0.1202P)^2^+8.9899P] where P=(Fo^2^+2Fc^2^)/3'
_refine_ls_weighting_scheme calc
_refine_ls_wR_factor_gt 0.2144
_refine_ls_wR_factor_ref 0.2213
_reflns_number_gt 5590
_reflns_number_total 6168
_reflns_threshold_expression >2sigma(I)
_cod_data_source_file jo400031r_si_005.cif
_cod_data_source_block p212121
_cod_database_code 4028090

loop_
_symmetry_equiv_pos_as_xyz
'x, y, z'
'x+1/2, -y+1/2, -z'
'-x, y+1/2, -z+1/2'
'-x+1/2, -y, z+1/2'

loop_
_atom_site_label
_atom_site_type_symbol
_atom_site_fract_x
_atom_site_fract_y
_atom_site_fract_z
_atom_site_U_iso_or_equiv
_atom_site_adp_type
_atom_site_occupancy
_atom_site_symmetry_multiplicity
_atom_site_calc_flag
_atom_site_refinement_flags
_atom_site_disorder_assembly
_atom_site_disorder_group
C1 C 0.7402(4) 0.7204(2) 0.10897(11) 0.0341(8) Uani 1 1 d . A .
C2 C 0.7525(4) 0.8277(3) 0.12279(14) 0.0514(10) Uani 1 1 d . A .
C3 C 0.8725(5) 0.8607(3) 0.15249(16) 0.0610(12) Uani 1 1 d . . .
H3 H 0.9610 0.8607 0.1345 0.073 Uiso 1 1 calc R . .
C4 C 0.8946(6) 0.7863(4) 0.19030(16) 0.0742(15) Uani 1 1 d . . .
H4A H 0.8110 0.7867 0.2094 0.111 Uiso 1 1 calc R . .
H4B H 0.9781 0.8062 0.2073 0.111 Uiso 1 1 calc R . .
H4C H 0.9086 0.7185 0.1784 0.111 Uiso 1 1 calc R . .
C5 C 0.8532(5) 0.9692(3) 0.17125(15) 0.0566(12) Uani 1 1 d . . .
H5A H 0.8334 1.0160 0.1472 0.085 Uiso 1 1 calc R . .
H5B H 0.9401 0.9899 0.1863 0.085 Uiso 1 1 calc R . .
H5C H 0.7741 0.9698 0.1920 0.085 Uiso 1 1 calc R . .
C6 C 0.6022(5) 0.8940(4) 0.06599(17) 0.0726(14) Uani 1 1 d . A .
H6A H 0.5944 0.8252 0.0546 0.109 Uiso 1 1 calc R . .
H6B H 0.6068 0.9415 0.0414 0.109 Uiso 1 1 calc R . .
H6C H 0.5193 0.9094 0.0841 0.109 Uiso 1 1 calc R . .
C7 C 0.5594(4) 0.7484(2) 0.15134(11) 0.0376(8) Uani 1 1 d . A .
C8 C 0.4355(4) 0.7409(3) 0.17649(11) 0.0394(9) Uani 1 1 d . . .
C9 C 0.3944(4) 0.8297(3) 0.20405(12) 0.0414(9) Uani 1 1 d . . .
C10 C 0.4630(5) 0.8518(3) 0.24174(14) 0.0568(12) Uani 1 1 d . . .
H10 H 0.5392 0.8100 0.2508 0.068 Uiso 1 1 calc R . .
C11 C 0.4262(5) 0.9325(4) 0.26737(17) 0.0711(14) Uani 1 1 d . . .
H11 H 0.4767 0.9462 0.2936 0.085 Uiso 1 1 calc R . .
C12 C 0.3188(5) 0.9919(3) 0.25525(17) 0.0657(13) Uani 1 1 d . . .
H12 H 0.2950 1.0492 0.2724 0.079 Uiso 1 1 calc R . .
C13 C 0.2435(7) 0.9702(4) 0.2184(2) 0.0918(18) Uani 1 1 d . . .
H13 H 0.1646 1.0108 0.2106 0.110 Uiso 1 1 calc R . .
C14 C 0.2812(6) 0.8895(4) 0.19231(17) 0.0852(16) Uani 1 1 d . . .
H14 H 0.2293 0.8752 0.1664 0.102 Uiso 1 1 calc R . .
C15 C 0.3482(4) 0.6558(3) 0.17806(11) 0.0364(8) Uani 1 1 d . . .
C16 C 0.2258(4) 0.6431(3) 0.20333(11) 0.0429(9) Uani 1 1 d . . .
H16 H 0.1871 0.6920 0.2227 0.051 Uiso 1 1 calc R . .
C17 C 0.1707(4) 0.5497(3) 0.19593(12) 0.0440(10) Uani 1 1 d . . .
H17 H 0.0870 0.5226 0.2085 0.053 Uiso 1 1 calc R . .
C18 C 0.2629(4) 0.5004(3) 0.16562(10) 0.0364(8) Uani 1 1 d . . .
C19 C 0.2528(4) 0.4006(3) 0.15127(11) 0.0392(9) Uani 1 1 d . A .
C20 C 0.1208(4) 0.3446(3) 0.16315(11) 0.0413(9) Uani 1 1 d . . .
C21 C -0.0102(4) 0.3814(3) 0.14888(13) 0.0471(10) Uani 1 1 d . . .
H21 H -0.0138 0.4395 0.1307 0.057 Uiso 1 1 calc R . .
C22 C -0.1361(4) 0.3334(3) 0.16112(12) 0.0491(10) Uani 1 1 d . . .
H22 H -0.2248 0.3593 0.1517 0.059 Uiso 1 1 calc R . .
C23 C -0.1303(4) 0.2476(3) 0.18720(12) 0.0474(10) Uani 1 1 d . . .
H23 H -0.2149 0.2138 0.1954 0.057 Uiso 1 1 calc R . .
C24 C -0.0014(4) 0.2122(3) 0.20102(13) 0.0439(10) Uani 1 1 d . . .
H24 H 0.0022 0.1538 0.2190 0.053 Uiso 1 1 calc R . .
C25 C 0.1235(4) 0.2595(3) 0.18940(12) 0.0443(10) Uani 1 1 d . . .
H25 H 0.2114 0.2335 0.1994 0.053 Uiso 1 1 calc R . .
C27 C 0.3567(4) 0.3524(3) 0.12712(12) 0.0372(8) Uani 1 1 d . . .
C28 C 0.3599(11) 0.2315(6) 0.1137(3) 0.0535(14) Uani 0.50 1 d P A 1
H28 H 0.2670 0.2030 0.1040 0.064 Uiso 0.50 1 calc PR A 1
C29 C 0.4465(16) 0.0746(10) 0.1359(5) 0.097(2) Uani 0.50 1 d PU A 1
H29A H 0.3575 0.0500 0.1234 0.146 Uiso 0.50 1 calc PR A 1
H29B H 0.4763 0.0298 0.1597 0.146 Uiso 0.50 1 calc PR A 1
H29C H 0.5196 0.0757 0.1131 0.146 Uiso 0.50 1 calc PR A 1
C30 C 0.5391(4) 0.3200(2) 0.08628(12) 0.0355(8) Uani 1 1 d . . .
C31 C 0.6596(4) 0.3275(3) 0.06107(11) 0.0358(8) Uani 1 1 d . A .
C32 C 0.7134(4) 0.2355(2) 0.03794(12) 0.0367(8) Uani 1 1 d . . .
C33 C 0.6697(4) 0.2144(3) -0.00447(13) 0.0472(10) Uani 1 1 d . A .
H32 H 0.6049 0.2577 -0.0190 0.057 Uiso 1 1 calc R . .
C34 C 0.7218(4) 0.1285(3) -0.02570(14) 0.0520(11) Uani 1 1 d . . .
H33 H 0.6914 0.1132 -0.0546 0.062 Uiso 1 1 calc R A .
C35 C 0.8165(5) 0.0663(3) -0.00500(15) 0.0536(11) Uani 1 1 d . A .
H34 H 0.8520 0.0087 -0.0198 0.064 Uiso 1 1 calc R . .
C36 C 0.8601(5) 0.0867(3) 0.03675(16) 0.0618(13) Uani 1 1 d . . .
H35 H 0.9250 0.0431 0.0511 0.074 Uiso 1 1 calc R A .
C37 C 0.8082(5) 0.1723(3) 0.05821(15) 0.0569(12) Uani 1 1 d . A .
H36 H 0.8390 0.1869 0.0872 0.068 Uiso 1 1 calc R . .
C38 C 0.7419(4) 0.4154(2) 0.05650(11) 0.0310(8) Uani 1 1 d . . .
C39 C 0.8658(4) 0.4272(3) 0.03126(11) 0.0368(8) Uani 1 1 d . A .
H38 H 0.9063 0.3774 0.0128 0.044 Uiso 1 1 calc R . .
C40 C 0.9187(4) 0.5230(3) 0.03777(12) 0.0375(9) Uani 1 1 d . . .
H39 H 1.0020 0.5501 0.0250 0.045 Uiso 1 1 calc R A .
C41 C 0.8260(4) 0.5735(3) 0.06697(11) 0.0331(8) Uani 1 1 d . A .
C42 C 0.8380(4) 0.6731(2) 0.08164(12) 0.0356(8) Uani 1 1 d . . .
C43 C 0.9691(4) 0.7274(2) 0.06746(11) 0.0329(8) Uani 1 1 d . A .
C44 C 1.0993(4) 0.6991(3) 0.08473(12) 0.0381(9) Uani 1 1 d . . .
H43 H 1.1035 0.6478 0.1064 0.046 Uiso 1 1 calc R A .
C45 C 1.2230(4) 0.7449(3) 0.07070(13) 0.0455(10) Uani 1 1 d . A .
H44 H 1.3116 0.7242 0.0824 0.055 Uiso 1 1 calc R . .
C46 C 1.2173(4) 0.8209(3) 0.03960(12) 0.0427(9) Uani 1 1 d . . .
H45 H 1.3019 0.8534 0.0305 0.051 Uiso 1 1 calc R A .
C47 C 1.0908(4) 0.8490(3) 0.02212(12) 0.0419(9) Uani 1 1 d . A .
H46 H 1.0878 0.9003 0.0004 0.050 Uiso 1 1 calc R . .
C48 C 0.9652(4) 0.8029(3) 0.03583(12) 0.0370(9) Uani 1 1 d . . .
H47 H 0.8773 0.8232 0.0236 0.044 Uiso 1 1 calc R A .
C49 C 0.4857(16) 0.0862(11) 0.1519(5) 0.097(2) Uani 0.50 1 d PU A 2
H49A H 0.3834 0.0819 0.1468 0.146 Uiso 0.50 1 calc PR A 2
H49B H 0.5040 0.0923 0.1834 0.146 Uiso 0.50 1 calc PR A 2
H49C H 0.5316 0.0253 0.1407 0.146 Uiso 0.50 1 calc PR A 2
C50 C 0.4603(9) 0.2231(6) 0.0966(3) 0.0398(14) Uani 0.50 1 d P A 2
H50 H 0.4411 0.1813 0.0700 0.048 Uiso 0.50 1 calc PR A 2
N1 N 0.6196(3) 0.6784(2) 0.12570(9) 0.0314(6) Uani 1 1 d . . .
N2 N 0.3674(3) 0.5675(2) 0.15534(9) 0.0337(7) Uani 1 1 d . . .
H2 H 0.4370 0.5558 0.1368 0.040 Uiso 1 1 calc R . .
N3 N 0.4756(3) 0.3943(2) 0.10998(9) 0.0312(7) Uani 1 1 d . A .
N4 N 0.7207(3) 0.50648(19) 0.07766(9) 0.0310(7) Uani 1 1 d . A .
H4 H 0.6498 0.5196 0.0955 0.037 Uiso 1 1 calc R . .
O1 O 0.6254(3) 0.8370(2) 0.15329(10) 0.0570(8) Uani 1 1 d . . .
O2 O 0.7298(3) 0.9030(2) 0.09239(10) 0.0589(8) Uani 1 1 d . . .
O3 O 0.4701(6) 0.2329(4) 0.08009(17) 0.0398(14) Uani 0.50 1 d P A 1
O4 O 0.4250(9) 0.1811(5) 0.1539(3) 0.0854(19) Uani 0.50 1 d PU A 1
O5 O 0.5384(8) 0.1682(5) 0.1308(3) 0.0794(19) Uani 0.50 1 d PU A 2
O6 O 0.3304(7) 0.2627(4) 0.1170(2) 0.0535(14) Uani 0.50 1 d P A 2

loop_
_atom_site_aniso_label
_atom_site_aniso_U_11
_atom_site_aniso_U_22
_atom_site_aniso_U_33
_atom_site_aniso_U_23
_atom_site_aniso_U_13
_atom_site_aniso_U_12
C1 0.0321(17) 0.0283(16) 0.0417(17) -0.0018(14) -0.0049(15) -0.0019(14)
C2 0.053(2) 0.0290(16) 0.072(2) 0.0201(17) -0.0350(19) -0.0202(16)
C3 0.058(3) 0.054(2) 0.070(3) -0.008(2) 0.001(2) 0.001(2)
C4 0.088(3) 0.068(3) 0.066(3) 0.010(2) -0.035(3) -0.007(3)
C5 0.062(3) 0.044(2) 0.064(2) -0.0141(19) -0.012(2) -0.008(2)
C6 0.066(3) 0.071(3) 0.080(3) 0.030(2) -0.039(2) -0.026(2)
C7 0.0420(18) 0.0286(16) 0.0422(18) -0.0105(15) -0.0124(15) 0.0026(15)
C8 0.0418(19) 0.0396(18) 0.0368(17) -0.0064(15) -0.0090(15) 0.0120(16)
C9 0.046(2) 0.0383(18) 0.0403(18) -0.0083(15) -0.0031(17) 0.0038(17)
C10 0.048(2) 0.066(3) 0.057(2) -0.028(2) -0.0083(19) 0.006(2)
C11 0.060(3) 0.078(3) 0.076(3) -0.037(2) -0.006(2) -0.003(3)
C12 0.065(3) 0.049(2) 0.083(3) -0.028(2) 0.017(2) -0.017(2)
C13 0.107(4) 0.066(3) 0.103(4) -0.031(3) -0.023(4) 0.044(3)
C14 0.101(3) 0.082(3) 0.073(3) -0.035(2) -0.045(3) 0.051(3)
C15 0.0378(18) 0.0413(18) 0.0301(15) -0.0054(14) -0.0069(15) 0.0044(16)
C16 0.043(2) 0.050(2) 0.0356(17) -0.0107(16) -0.0023(16) 0.0109(18)
C17 0.040(2) 0.055(2) 0.0371(18) -0.0015(17) -0.0008(16) 0.0003(18)
C18 0.0294(16) 0.052(2) 0.0276(15) 0.0043(14) -0.0046(14) 0.0002(16)
C19 0.0356(18) 0.051(2) 0.0313(16) 0.0011(16) -0.0026(15) -0.0039(17)
C20 0.0393(18) 0.054(2) 0.0308(16) -0.0062(16) 0.0040(15) -0.0078(17)
C21 0.045(2) 0.056(2) 0.0406(19) 0.0062(17) -0.0060(17) -0.0071(19)
C22 0.041(2) 0.067(2) 0.0398(19) 0.0017(19) -0.0057(17) -0.006(2)
C23 0.048(2) 0.055(2) 0.0394(18) -0.0071(17) 0.0055(17) -0.018(2)
C24 0.0399(19) 0.0380(18) 0.054(2) -0.0003(17) 0.0163(18) -0.0001(16)
C25 0.043(2) 0.046(2) 0.0444(19) -0.0033(17) 0.0084(16) 0.0024(18)
C27 0.0308(17) 0.0364(17) 0.0444(18) -0.0001(15) 0.0013(15) -0.0056(15)
C28 0.062(3) 0.031(3) 0.068(2) -0.015(2) 0.023(2) -0.015(2)
C29 0.099(3) 0.093(3) 0.100(3) 0.004(2) 0.002(3) 0.003(2)
C30 0.0354(18) 0.0263(15) 0.0449(18) -0.0017(15) -0.0024(15) -0.0027(14)
C31 0.0311(17) 0.0347(17) 0.0415(18) -0.0016(15) -0.0045(15) 0.0006(15)
C32 0.0337(17) 0.0268(16) 0.0496(19) -0.0026(15) 0.0040(15) -0.0016(14)
C33 0.043(2) 0.043(2) 0.055(2) -0.0086(18) 0.0046(18) -0.0013(17)
C34 0.044(2) 0.059(2) 0.053(2) -0.0126(19) 0.0108(19) -0.0086(19)
C35 0.059(2) 0.0334(18) 0.069(3) -0.0096(19) 0.019(2) -0.0038(18)
C36 0.072(3) 0.041(2) 0.073(3) -0.006(2) 0.010(2) 0.020(2)
C37 0.064(3) 0.041(2) 0.066(3) -0.010(2) -0.003(2) 0.012(2)
C38 0.0293(16) 0.0245(15) 0.0392(17) 0.0001(13) -0.0001(14) 0.0029(14)
C39 0.0394(19) 0.0299(16) 0.0410(18) 0.0026(14) 0.0087(16) -0.0009(15)
C40 0.0357(18) 0.0363(17) 0.0406(18) 0.0057(15) 0.0031(15) -0.0037(15)
C41 0.0294(16) 0.0322(16) 0.0376(17) 0.0032(14) 0.0007(14) -0.0007(14)
C42 0.0323(17) 0.0275(15) 0.0470(18) 0.0075(15) -0.0113(15) -0.0084(14)
C43 0.0362(18) 0.0287(16) 0.0338(16) 0.0021(14) 0.0019(14) -0.0042(14)
C44 0.0308(18) 0.0408(18) 0.0428(18) 0.0101(15) -0.0047(15) -0.0087(15)
C45 0.0371(19) 0.047(2) 0.052(2) 0.0110(18) -0.0026(17) -0.0047(18)
C46 0.0372(19) 0.0445(19) 0.0464(19) 0.0026(17) 0.0051(17) -0.0092(17)
C47 0.044(2) 0.0393(18) 0.0427(18) 0.0116(16) 0.0067(16) -0.0009(16)
C48 0.0353(18) 0.0330(17) 0.0428(19) 0.0007(15) -0.0015(16) 0.0055(15)
C49 0.099(3) 0.093(3) 0.100(3) 0.004(2) 0.002(3) 0.003(2)
C50 0.048(2) 0.0229(15) 0.049(4) -0.006(2) 0.026(2) -0.0034(15)
N1 0.0288(13) 0.0307(13) 0.0348(13) -0.0059(11) -0.0019(12) 0.0021(12)
N2 0.0342(14) 0.0352(14) 0.0318(13) -0.0018(12) 0.0002(12) 0.0060(13)
N3 0.0301(14) 0.0268(13) 0.0368(14) 0.0005(11) -0.0031(12) -0.0019(12)
N4 0.0282(14) 0.0275(13) 0.0372(14) -0.0023(12) 0.0024(12) -0.0033(12)
O1 0.0562(17) 0.0489(15) 0.0660(17) -0.0147(14) -0.0086(15) 0.0061(14)
O2 0.0544(17) 0.0518(16) 0.0705(18) 0.0084(14) -0.0077(15) -0.0043(14)
O3 0.048(2) 0.0229(15) 0.049(4) -0.006(2) 0.026(2) -0.0034(15)
O4 0.109(4) 0.060(3) 0.087(3) 0.018(3) 0.043(3) 0.010(3)
O5 0.074(3) 0.064(3) 0.101(3) 0.011(3) 0.014(3) 0.010(3)
O6 0.062(3) 0.031(3) 0.068(2) -0.015(2) 0.023(2) -0.015(2)

loop_
_atom_type_symbol
_atom_type_description
_atom_type_scat_dispersion_real
_atom_type_scat_dispersion_imag
_atom_type_scat_source
C C 0.0181 0.0091 'International Tables Vol C Tables 4.2.6.8 and 6.1.1.4'
H H 0.0000 0.0000 'International Tables Vol C Tables 4.2.6.8 and 6.1.1.4'
N N 0.0311 0.0180 'International Tables Vol C Tables 4.2.6.8 and 6.1.1.4'
O O 0.0492 0.0322 'International Tables Vol C Tables 4.2.6.8 and 6.1.1.4'

loop_
_geom_angle_atom_site_label_1
_geom_angle_atom_site_label_2
_geom_angle_atom_site_label_3
_geom_angle
N1 C1 C42 126.3(3)
N1 C1 C2 110.5(3)
C42 C1 C2 123.2(3)
O2 C2 C1 119.4(3)
O2 C2 C3 108.0(3)
C1 C2 C3 120.2(3)
O2 C2 O1 103.2(3)
C1 C2 O1 100.9(3)
C3 C2 O1 101.6(3)
C2 C3 C4 111.4(4)
C2 C3 C5 113.5(4)
C4 C3 C5 109.6(4)
C2 C3 H3 107.3
C4 C3 H3 107.3
C5 C3 H3 107.3
C3 C4 H4A 109.5
C3 C4 H4B 109.5
H4A C4 H4B 109.5
C3 C4 H4C 109.5
H4A C4 H4C 109.5
H4B C4 H4C 109.5
C3 C5 H5A 109.5
C3 C5 H5B 109.5
H5A C5 H5B 109.5
C3 C5 H5C 109.5
H5A C5 H5C 109.5
H5B C5 H5C 109.5
O2 C6 H6A 109.5
O2 C6 H6B 109.5
H6A C6 H6B 109.5
O2 C6 H6C 109.5
H6A C6 H6C 109.5
H6B C6 H6C 109.5
O1 C7 N1 116.1(3)
O1 C7 C8 115.4(3)
N1 C7 C8 128.5(3)
C15 C8 C7 124.6(3)
C15 C8 C9 117.6(3)
C7 C8 C9 117.8(3)
C10 C9 C14 117.9(4)
C10 C9 C8 121.5(4)
C14 C9 C8 120.5(4)
C9 C10 C11 122.2(4)
C9 C10 H10 118.9
C11 C10 H10 118.9
C12 C11 C10 119.7(5)
C12 C11 H11 120.1
C10 C11 H11 120.1
C11 C12 C13 120.0(5)
C11 C12 H12 120.0
C13 C12 H12 120.0
C12 C13 C14 120.4(5)
C12 C13 H13 119.8
C14 C13 H13 119.8
C9 C14 C13 119.8(5)
C9 C14 H14 120.1
C13 C14 H14 120.1
N2 C15 C8 126.5(3)
N2 C15 C16 106.5(3)
C8 C15 C16 127.1(3)
C17 C16 C15 109.5(3)
C17 C16 H16 125.3
C15 C16 H16 125.3
C16 C17 C18 106.9(3)
C16 C17 H17 126.6
C18 C17 H17 126.6
N2 C18 C19 126.5(3)
N2 C18 C17 106.9(3)
C19 C18 C17 126.4(3)
C27 C19 C18 123.8(3)
C27 C19 C20 119.4(3)
C18 C19 C20 116.9(3)
C25 C20 C21 118.7(4)
C25 C20 C19 122.0(3)
C21 C20 C19 119.2(3)
C22 C21 C20 120.6(4)
C22 C21 H21 119.7
C20 C21 H21 119.7
C23 C22 C21 119.5(4)
C23 C22 H22 120.2
C21 C22 H22 120.2
C24 C23 C22 119.4(4)
C24 C23 H23 120.3
C22 C23 H23 120.3
C23 C24 C25 121.5(4)
C23 C24 H24 119.2
C25 C24 H24 119.2
C24 C25 C20 120.2(4)
C24 C25 H25 119.9
C20 C25 H25 119.9
O6 C27 N3 117.2(4)
O6 C27 C19 115.4(4)
N3 C27 C19 127.0(3)
O6 C27 C28 12.4(5)
N3 C27 C28 106.7(4)
C19 C27 C28 126.3(4)
O3 C28 O4 106.4(7)
O3 C28 C27 100.0(6)
O4 C28 C27 103.5(6)
O3 C28 H28 115.1
O4 C28 H28 115.1
C27 C28 H28 115.1
O3 C30 N3 119.0(4)
O3 C30 C31 112.7(4)
N3 C30 C31 127.5(3)
O3 C30 C50 20.1(4)
N3 C30 C50 106.7(4)
C31 C30 C50 125.6(4)
C30 C31 C38 124.8(3)
C30 C31 C32 118.9(3)
C38 C31 C32 116.2(3)
C37 C32 C33 119.3(3)
C37 C32 C31 120.5(3)
C33 C32 C31 120.2(3)
C32 C33 C34 119.4(4)
C32 C33 H32 120.3
C34 C33 H32 120.3
C35 C34 C33 120.4(4)
C35 C34 H33 119.8
C33 C34 H33 119.8
C36 C35 C34 120.5(4)
C36 C35 H34 119.8
C34 C35 H34 119.8
C35 C36 C37 119.4(4)
C35 C36 H35 120.3
C37 C36 H35 120.3
C32 C37 C36 120.9(4)
C32 C37 H36 119.5
C36 C37 H36 119.5
N4 C38 C39 106.1(3)
N4 C38 C31 126.7(3)
C39 C38 C31 127.2(3)
C40 C39 C38 108.9(3)
C40 C39 H38 125.5
C38 C39 H38 125.5
C39 C40 C41 107.7(3)
C39 C40 H39 126.2
C41 C40 H39 126.2
N4 C41 C42 126.5(3)
N4 C41 C40 106.8(3)
C42 C41 C40 126.7(3)
C1 C42 C41 124.3(3)
C1 C42 C43 120.3(3)
C41 C42 C43 115.4(3)
C44 C43 C48 118.7(3)
C44 C43 C42 119.5(3)
C48 C43 C42 121.7(3)
C45 C44 C43 120.7(3)
C45 C44 H43 119.6
C43 C44 H43 119.6
C44 C45 C46 119.9(4)
C44 C45 H44 120.1
C46 C45 H44 120.1
C47 C46 C45 120.1(3)
C47 C46 H45 119.9
C45 C46 H45 119.9
C46 C47 C48 120.5(3)
C46 C47 H46 119.7
C48 C47 H46 119.7
C43 C48 C47 120.0(3)
C43 C48 H47 120.0
C47 C48 H47 120.0
O5 C49 H49A 109.5
O5 C49 H49B 109.5
H49A C49 H49B 109.5
O5 C49 H49C 109.5
H49A C49 H49C 109.5
H49B C49 H49C 109.5
O5 C50 O6 107.2(6)
O5 C50 C30 108.7(6)
O6 C50 C30 101.1(5)
O5 C50 H50 113.0
O6 C50 H50 113.0
C30 C50 H50 113.0
C7 N1 C1 106.7(3)
C18 N2 C15 110.2(3)
C18 N2 H2 124.9
C15 N2 H2 124.9
C27 N3 C30 105.8(3)
C41 N4 C38 110.5(3)
C41 N4 H4 124.7
C38 N4 H4 124.7
C7 O1 C2 105.7(3)
C2 O2 C6 116.2(3)
C30 O3 C28 105.0(5)
C28 O4 C29 99.8(8)
C49 O5 C50 123.3(9)
C27 O6 C50 106.2(6)

loop_
_geom_bond_atom_site_label_1
_geom_bond_atom_site_label_2
_geom_bond_distance
C1 N1 1.367(4)
C1 C42 1.393(5)
C1 C2 1.492(5)
C2 O2 1.380(5)
C2 C3 1.515(6)
C2 O1 1.524(5)
C3 C4 1.533(7)
C3 C5 1.562(6)
C3 H3 1.0000
C4 H4A 0.9800
C4 H4B 0.9800
C4 H4C 0.9800
C5 H5A 0.9800
C5 H5B 0.9800
C5 H5C 0.9800
C6 O2 1.455(5)
C6 H6A 0.9800
C6 H6B 0.9800
C6 H6C 0.9800
C7 O1 1.334(4)
C7 N1 1.343(4)
C7 C8 1.403(5)
C8 C15 1.400(5)
C8 C9 1.500(5)
C9 C10 1.352(6)
C9 C14 1.379(6)
C10 C11 1.372(6)
C10 H10 0.9500
C11 C12 1.337(7)
C11 H11 0.9500
C12 C13 1.359(8)
C12 H12 0.9500
C13 C14 1.383(7)
C13 H13 0.9500
C14 H14 0.9500
C15 N2 1.375(4)
C15 C16 1.400(5)
C16 C17 1.365(6)
C16 H16 0.9500
C17 C18 1.429(5)
C17 H17 0.9500
C18 N2 1.366(5)
C18 C19 1.401(5)
C19 C27 1.384(5)
C19 C20 1.495(5)
C20 C25 1.386(5)
C20 C21 1.400(6)
C21 C22 1.400(6)
C21 H21 0.9500
C22 C23 1.392(6)
C22 H22 0.9500
C23 C24 1.372(6)
C23 H23 0.9500
C24 C25 1.383(6)
C24 H24 0.9500
C25 H25 0.9500
C27 O6 1.255(7)
C27 N3 1.358(4)
C27 C28 1.658(9)
C28 O3 1.461(11)
C28 O4 1.528(13)
C28 H28 1.0000
C29 O4 1.532(15)
C29 H29A 0.9800
C29 H29B 0.9800
C29 H29C 0.9800
C30 O3 1.341(6)
C30 N3 1.362(4)
C30 C31 1.377(5)
C30 C50 1.520(8)
C31 C38 1.410(5)
C31 C32 1.500(5)
C32 C37 1.374(6)
C32 C33 1.387(5)
C33 C34 1.401(6)
C33 H32 0.9500
C34 C35 1.371(6)
C34 H33 0.9500
C35 C36 1.366(7)
C35 H34 0.9500
C36 C37 1.401(6)
C36 H35 0.9500
C37 H36 0.9500
C38 N4 1.386(4)
C38 C39 1.409(5)
C39 C40 1.381(5)
C39 H38 0.9500
C40 C41 1.417(5)
C40 H39 0.9500
C41 N4 1.374(4)
C41 C42 1.401(5)
C42 C43 1.497(5)
C43 C44 1.390(5)
C43 C48 1.393(5)
C44 C45 1.385(5)
C44 H43 0.9500
C45 C46 1.387(5)
C45 H44 0.9500
C46 C47 1.361(5)
C46 H45 0.9500
C47 C48 1.398(5)
C47 H46 0.9500
C48 H47 0.9500
C49 O5 1.360(16)
C49 H49A 0.9800
C49 H49B 0.9800
C49 H49C 0.9800
C50 O5 1.471(11)
C50 O6 1.472(10)
C50 H50 1.0000
N2 H2 0.8800
N4 H4 0.8800
